data_7045062
loop_
_publ_author_name
'Cheng, Ming-Chuan'
'Hua, Shao-An'
'Lv, Qiying'
'Sigrist, Marc'
'Lee, Gene-Hsiang'
'Liu, Yu-Chiao'
'Chiang, Ming-Hsi'
'Peng, Shie-Ming'

_publ_section_title
;
 Stepwise synthesis of the heterotrimetallic chains
 [MRu<sub>2</sub>(dpa)<sub>4</sub>X<sub>2</sub>]<sup>0/1+</sup> using
 group 7 to group 12 transition metal ions and
 [Ru<sub>2</sub>(dpa)<sub>4</sub>Cl].
;
_journal_issue 5
_journal_name_full 'Dalton transactions (Cambridge, England : 2003)'
_journal_page_first 1422
_journal_page_last 1434
_journal_paper_doi 10.1039/c7dt04114d
_journal_volume 47
_journal_year 2018
_chemical_absolute_configuration ad
_chemical_formula_sum 'C41 H34 Cl4 Co N12 Ru2'
_chemical_formula_weight 1097.67
_space_group_crystal_system orthorhombic
_space_group_IT_number 34
_space_group_name_Hall 'P 2 -2n'
_space_group_name_H-M_alt 'P n n 2'
_symmetry_space_group_name_Hall 'P 2 -2n'
_symmetry_space_group_name_H-M 'P n n 2'
_atom_sites_solution_hydrogens geom
_audit_creation_method SHELXL-2014/7
_audit_update_record
;
2017-10-26 deposited with the CCDC.
2017-12-18 downloaded from the CCDC.
;
_cell_angle_alpha 90
_cell_angle_beta 90
_cell_angle_gamma 90
_cell_formula_units_Z 2
_cell_length_a 13.0347(3)
_cell_length_b 14.1300(3)
_cell_length_c 11.2290(3)
_cell_measurement_reflns_used 11811
_cell_measurement_temperature 150(2)
_cell_measurement_theta_max 27.50
_cell_measurement_theta_min 2.13
_cell_volume 2068.16(9)
_computing_cell_refinement DENZO-SMN
_computing_data_collection 'NONIUS COLLECT'
_computing_data_reduction DENZO-SMN
_computing_molecular_graphics 'Bruker SHELXTL'
_computing_publication_material 'Bruker SHELXTL'
_computing_structure_refinement 'SHELXL-2014/7 (Sheldrick, 2014)'
_computing_structure_solution 'SHELXS-97 (Sheldrick 2008)'
_diffrn_ambient_temperature 150(2)
_diffrn_measured_fraction_theta_full 1.000
_diffrn_measured_fraction_theta_max 0.998
_diffrn_measurement_device_type 'NONIUS KappaCCD'
_diffrn_measurement_method '\w scans'
_diffrn_radiation_type MoK\a
_diffrn_radiation_wavelength 0.71073
_diffrn_reflns_av_R_equivalents 0.0442
_diffrn_reflns_av_unetI/netI 0.0559
_diffrn_reflns_Laue_measured_fraction_full 1.000
_diffrn_reflns_Laue_measured_fraction_max 0.998
_diffrn_reflns_limit_h_max 16
_diffrn_reflns_limit_h_min -16
_diffrn_reflns_limit_k_max 18
_diffrn_reflns_limit_k_min -16
_diffrn_reflns_limit_l_max 14
_diffrn_reflns_limit_l_min -14
_diffrn_reflns_number 11811
_diffrn_reflns_point_group_measured_fraction_full 0.948
_diffrn_reflns_point_group_measured_fraction_max 0.902
_diffrn_reflns_theta_full 25.242
_diffrn_reflns_theta_max 27.493
_diffrn_reflns_theta_min 2.126
_exptl_absorpt_coefficient_mu 1.424
_exptl_absorpt_correction_T_max 0.720
_exptl_absorpt_correction_T_min 0.633
_exptl_absorpt_correction_type multi-scan
_exptl_absorpt_process_details 'SORTAV (Blessing, 1995)'
_exptl_crystal_colour dark-brown
_exptl_crystal_density_diffrn 1.763
_exptl_crystal_description block
_exptl_crystal_F_000 1094
_exptl_crystal_size_max 0.400
_exptl_crystal_size_mid 0.250
_exptl_crystal_size_min 0.250
_refine_diff_density_max 0.942
_refine_diff_density_min -0.583
_refine_diff_density_rms 0.084
_refine_ls_abs_structure_details
; 
 Flack x determined using 1224 quotients [(I+)-(I-)]/[(I+)+(I-)] 
 (Parsons, Flack and Wagner, Acta Cryst. B69 (2013) 249-259). 
;
_refine_ls_abs_structure_Flack -0.03(2)
_refine_ls_extinction_method none
_refine_ls_goodness_of_fit_ref 0.962
_refine_ls_hydrogen_treatment constr
_refine_ls_matrix_type full
_refine_ls_number_parameters 288
_refine_ls_number_reflns 4298
_refine_ls_number_restraints 10
_refine_ls_restrained_S_all 0.973
_refine_ls_R_factor_all 0.0549
_refine_ls_R_factor_gt 0.0310
_refine_ls_shift/su_max 0.001
_refine_ls_shift/su_mean 0.000
_refine_ls_structure_factor_coef Fsqd
_refine_ls_weighting_details 'w=1/[\s^2^(Fo^2^)+(0.0296P)^2^] where P=(Fo^2^+2Fc^2^)/3'
_refine_ls_weighting_scheme calc
_refine_ls_wR_factor_gt 0.0586
_refine_ls_wR_factor_ref 0.0642
_reflns_Friedel_coverage 0.719
_reflns_Friedel_fraction_full 0.889
_reflns_Friedel_fraction_max 0.795
_reflns_number_gt 3248
_reflns_number_total 4298
_reflns_threshold_expression 'I > 2\s(I)'
_cod_data_source_file c7dt04114d2.cif
_cod_data_source_block ic15490_1
_cod_depositor_comments 'Adding full bibliography for 7045062--7045073.cif.'
_cod_database_code 7045062
_shelx_shelxl_version_number 2014/7
_shelx_space_group_comment
; 
The symmetry employed for this shelxl refinement is uniquely defined 
by the following loop, which should always be used as a source of 
symmetry information in preference to the above space-group names. 
They are only intended as comments. 
;
_shelx_estimated_absorpt_t_min 0.600
_shelx_estimated_absorpt_t_max 0.717

loop_
_space_group_symop_operation_xyz
'x, y, z'
'-x, -y, z'
'x+1/2, -y+1/2, z+1/2'
'-x+1/2, y+1/2, z+1/2'

loop_
_atom_site_label
_atom_site_type_symbol
_atom_site_fract_x
_atom_site_fract_y
_atom_site_fract_z
_atom_site_U_iso_or_equiv
_atom_site_adp_type
_atom_site_occupancy
_atom_site_site_symmetry_order
_atom_site_calc_flag
_atom_site_refinement_flags_posn
_atom_site_refinement_flags_adp
_atom_site_refinement_flags_occupancy
_atom_site_disorder_assembly
_atom_site_disorder_group
Ru1 Ru -0.1519(4) 0.9139(4) 0.8932(5) 0.0169(7) Uani 0.5 1 d . . P A 1
Co1 Co -0.1554(8) 0.9104(6) 0.8707(9) 0.0169(7) Uani 0.5 1 d . . P A 2
Ru2 Ru 0.0000 1.0000 0.88758(8) 0.01987(13) Uani 1 2 d S T P . .
Cl1 Cl -0.31255(7) 0.81804(7) 0.8833(2) 0.0301(3) Uani 1 1 d . . . . .
N1 N -0.0642(3) 0.8029(3) 0.9595(4) 0.0262(10) Uani 1 1 d . . . . .
N2 N 0.0564(4) 0.9140(4) 1.0181(5) 0.0210(13) Uani 1 1 d . . . . .
N3 N 0.1787(3) 1.0279(3) 1.0581(4) 0.0243(10) Uani 1 1 d . . . . .
N4 N -0.1051(3) 0.8691(3) 0.7131(4) 0.0228(9) Uani 1 1 d . . . . .
N5 N 0.0607(4) 0.9128(3) 0.7613(5) 0.0228(13) Uani 1 1 d . . . . .
N6 N 0.2228(3) 0.9667(3) 0.8104(4) 0.0232(9) Uani 1 1 d . . . . .
C1 C -0.0926(4) 0.7112(4) 0.9411(6) 0.0371(15) Uani 1 1 d . . . . .
H1 H -0.1534 0.6990 0.8971 0.044 Uiso 1 1 calc R U . . .
C2 C -0.0372(5) 0.6358(4) 0.9835(7) 0.0522(19) Uani 1 1 d . . . . .
H2 H -0.0589 0.5727 0.9689 0.063 Uiso 1 1 calc R U . . .
C3 C 0.0514(5) 0.6539(4) 1.0480(7) 0.0491(18) Uani 1 1 d . . . . .
H3 H 0.0907 0.6030 1.0791 0.059 Uiso 1 1 calc R U . . .
C4 C 0.0820(4) 0.7460(4) 1.0670(6) 0.0352(14) Uani 1 1 d . . . . .
H4 H 0.1417 0.7588 1.1129 0.042 Uiso 1 1 calc R U . . .
C5 C 0.0249(4) 0.8209(4) 1.0185(5) 0.0276(13) Uani 1 1 d . . . . .
C6 C 0.1243(4) 0.9514(4) 1.0980(5) 0.0268(12) Uani 1 1 d . . . . .
C7 C 0.1347(4) 0.9202(4) 1.2170(5) 0.0359(14) Uani 1 1 d . . . . .
H7 H 0.0964 0.8673 1.2444 0.043 Uiso 1 1 calc R U . . .
C8 C 0.1998(5) 0.9662(4) 1.2928(5) 0.0422(15) Uani 1 1 d . . . . .
H8 H 0.2060 0.9465 1.3733 0.051 Uiso 1 1 calc R U . . .
C9 C 0.2566(5) 1.0417(4) 1.2509(6) 0.0432(16) Uani 1 1 d . . . . .
H9 H 0.3042 1.0729 1.3015 0.052 Uiso 1 1 calc R U . . .
C10 C 0.2436(4) 1.0712(4) 1.1356(5) 0.0312(13) Uani 1 1 d . . . . .
H10 H 0.2818 1.1243 1.1086 0.037 Uiso 1 1 calc R U . . .
C11 C -0.1747(4) 0.8397(4) 0.6331(5) 0.0307(13) Uani 1 1 d . . . . .
H11 H -0.2447 0.8382 0.6567 0.037 Uiso 1 1 calc R U . . .
C12 C -0.1511(5) 0.8117(4) 0.5196(5) 0.0394(15) Uani 1 1 d . . . . .
H12 H -0.2030 0.7906 0.4665 0.047 Uiso 1 1 calc R U . . .
C13 C -0.0486(5) 0.8150(4) 0.4844(5) 0.0393(15) Uani 1 1 d . . . . .
H13 H -0.0295 0.7953 0.4066 0.047 Uiso 1 1 calc R U . . .
C14 C 0.0243(4) 0.8466(4) 0.5620(5) 0.0327(14) Uani 1 1 d . . . . .
H14 H 0.0941 0.8504 0.5381 0.039 Uiso 1 1 calc R U . . .
C15 C -0.0048(4) 0.8738(3) 0.6782(5) 0.0244(12) Uani 1 1 d . . . . .
C16 C 0.1650(4) 0.8979(3) 0.7597(5) 0.0224(11) Uani 1 1 d . . . . .
C17 C 0.2118(4) 0.8132(4) 0.7203(5) 0.0313(13) Uani 1 1 d . . . . .
H17 H 0.1711 0.7640 0.6873 0.038 Uiso 1 1 calc R U . . .
C18 C 0.3157(4) 0.8023(4) 0.7299(5) 0.0358(14) Uani 1 1 d . . . . .
H18 H 0.3475 0.7460 0.7022 0.043 Uiso 1 1 calc R U . . .
C19 C 0.3743(4) 0.8735(4) 0.7800(5) 0.0346(14) Uani 1 1 d . . . . .
H19 H 0.4466 0.8673 0.7871 0.042 Uiso 1 1 calc R U . . .
C20 C 0.3251(4) 0.9534(4) 0.8190(5) 0.0288(12) Uani 1 1 d . . . . .
H20 H 0.3652 1.0022 0.8541 0.035 Uiso 1 1 calc R U . . .
C21 C 0.512(3) 0.0511(13) 0.0768(14) 0.051(7) Uani 0.5 1 d D U P B -1
H21A H 0.5808 0.0530 0.0405 0.061 Uiso 0.5 1 calc R U P B -1
H21B H 0.4632 0.0829 0.0219 0.061 Uiso 0.5 1 calc R U P B -1
Cl2 Cl 0.5132(3) 0.1105(3) 0.2141(4) 0.0521(9) Uani 0.5 1 d D . P B -1
Cl3 Cl 0.4736(9) -0.0679(6) 0.0975(7) 0.089(3) Uani 0.5 1 d D . P B -1

loop_
_atom_site_aniso_label
_atom_site_aniso_U_11
_atom_site_aniso_U_22
_atom_site_aniso_U_33
_atom_site_aniso_U_23
_atom_site_aniso_U_13
_atom_site_aniso_U_12
Ru1 0.0235(4) 0.0188(4) 0.008(2) -0.0023(10) -0.0022(11) 0.0011(3)
Co1 0.0235(4) 0.0188(4) 0.008(2) -0.0023(10) -0.0022(11) 0.0011(3)
Ru2 0.0194(2) 0.0163(2) 0.0239(3) 0.000 0.000 0.00067(18)
Cl1 0.0243(5) 0.0286(5) 0.0375(6) 0.0003(11) 0.0007(11) -0.0071(4)
N1 0.025(3) 0.021(2) 0.033(3) 0.0043(19) 0.003(2) -0.0014(18)
N2 0.017(3) 0.022(3) 0.024(3) 0.000(2) -0.001(2) 0.004(2)
N3 0.023(2) 0.021(2) 0.029(3) -0.0027(19) -0.004(2) 0.0009(19)
N4 0.018(2) 0.020(2) 0.030(3) -0.0019(19) -0.002(2) -0.0030(18)
N5 0.024(3) 0.017(3) 0.028(4) 0.000(2) 0.001(3) -0.002(2)
N6 0.019(2) 0.023(2) 0.028(2) -0.0018(19) 0.0005(19) -0.0008(18)
C1 0.030(3) 0.022(3) 0.060(4) 0.003(3) -0.008(3) -0.004(2)
C2 0.042(4) 0.020(3) 0.095(6) 0.009(3) -0.010(4) -0.004(3)
C3 0.037(4) 0.029(3) 0.081(5) 0.018(3) -0.009(4) 0.002(3)
C4 0.027(3) 0.027(3) 0.052(4) 0.011(3) -0.009(3) 0.002(2)
C5 0.024(3) 0.029(3) 0.030(3) 0.002(2) 0.007(2) 0.000(2)
C6 0.024(3) 0.026(3) 0.031(3) 0.001(2) 0.005(2) 0.008(2)
C7 0.035(4) 0.040(3) 0.032(3) 0.007(3) -0.002(3) 0.003(3)
C8 0.049(4) 0.049(4) 0.029(3) 0.007(3) -0.011(3) 0.000(3)
C9 0.051(4) 0.039(3) 0.039(4) -0.006(3) -0.015(3) 0.000(3)
C10 0.030(3) 0.027(3) 0.037(4) -0.007(3) -0.005(3) 0.002(2)
C11 0.026(3) 0.033(3) 0.033(3) -0.003(3) -0.001(2) -0.007(2)
C12 0.030(3) 0.055(4) 0.033(4) -0.013(3) -0.003(3) -0.009(3)
C13 0.038(4) 0.051(4) 0.029(3) -0.008(3) 0.000(3) -0.006(3)
C14 0.028(3) 0.038(3) 0.032(3) -0.005(3) 0.005(3) -0.002(2)
C15 0.028(3) 0.019(3) 0.027(3) 0.001(2) 0.002(2) -0.002(2)
C16 0.021(3) 0.023(3) 0.023(3) 0.001(2) 0.003(2) -0.001(2)
C17 0.026(3) 0.026(3) 0.041(3) -0.006(3) 0.000(3) 0.000(2)
C18 0.030(3) 0.031(3) 0.047(4) -0.008(3) -0.001(3) 0.005(2)
C19 0.025(3) 0.037(3) 0.042(4) -0.004(3) 0.000(3) 0.005(3)
C20 0.026(3) 0.029(3) 0.032(3) -0.002(3) -0.002(2) -0.003(2)
C21 0.050(12) 0.087(13) 0.016(7) 0.000(7) 0.005(7) 0.019(10)
Cl2 0.048(2) 0.056(2) 0.053(2) -0.0045(19) -0.0057(18) -0.0003(16)
Cl3 0.067(5) 0.085(4) 0.115(6) -0.054(4) -0.028(5) 0.025(4)

loop_
_atom_type_symbol
_atom_type_description
_atom_type_scat_dispersion_real
_atom_type_scat_dispersion_imag
_atom_type_scat_source
C C 0.0033 0.0016 'International Tables Vol C Tables 4.2.6.8 and 6.1.1.4'
H H 0.0000 0.0000 'International Tables Vol C Tables 4.2.6.8 and 6.1.1.4'
N N 0.0061 0.0033 'International Tables Vol C Tables 4.2.6.8 and 6.1.1.4'
Cl Cl 0.1484 0.1585 'International Tables Vol C Tables 4.2.6.8 and 6.1.1.4'
Co Co 0.3494 0.9721 'International Tables Vol C Tables 4.2.6.8 and 6.1.1.4'
Ru Ru -1.2594 0.8363 'International Tables Vol C Tables 4.2.6.8 and 6.1.1.4'

loop_
_geom_angle_atom_site_label_1
_geom_angle_atom_site_label_2
_geom_angle_atom_site_label_3
_geom_angle
_geom_angle_site_symmetry_1
_geom_angle_site_symmetry_3
N3 Ru1 N1 94.2(3) 2_575 .
N3 Ru1 N6 90.2(3) 2_575 2_575
N1 Ru1 N6 171.7(4) . 2_575
N3 Ru1 N4 171.0(4) 2_575 .
N1 Ru1 N4 87.7(3) . .
N6 Ru1 N4 87.0(3) 2_575 .
N3 Ru1 Ru2 87.7(2) 2_575 .
N1 Ru1 Ru2 86.4(2) . .
N6 Ru1 Ru2 86.7(2) 2_575 .
N4 Ru1 Ru2 83.7(2) . .
N3 Ru1 Cl1 96.6(3) 2_575 .
N1 Ru1 Cl1 93.9(2) . .
N6 Ru1 Cl1 92.7(2) 2_575 .
N4 Ru1 Cl1 92.01(19) . .
Ru2 Ru1 Cl1 175.7(3) . .
N4 Co1 N6 95.5(5) . 2_575
N4 Co1 N1 91.3(4) . .
N6 Co1 N1 166.9(5) 2_575 .
N4 Co1 N3 167.5(5) . 2_575
N6 Co1 N3 85.7(4) 2_575 2_575
N1 Co1 N3 85.2(4) . 2_575
N4 Co1 Ru2 86.9(4) . .
N6 Co1 Ru2 86.6(4) 2_575 .
N1 Co1 Ru2 82.6(3) . .
N3 Co1 Ru2 80.7(3) 2_575 .
N4 Co1 Cl1 100.0(3) . .
N6 Co1 Cl1 96.5(4) 2_575 .
N1 Co1 Cl1 93.4(4) . .
N3 Co1 Cl1 92.3(4) 2_575 .
Ru2 Co1 Cl1 172.1(5) . .
N5 Ru2 N5 91.8(3) 2_575 .
N5 Ru2 N2 177.9(3) 2_575 .
N5 Ru2 N2 90.01(14) . .
N5 Ru2 N2 90.01(13) 2_575 2_575
N5 Ru2 N2 177.9(3) . 2_575
N2 Ru2 N2 88.2(3) . 2_575
N5 Ru2 Ru1 91.9(2) 2_575 2_575
N5 Ru2 Ru1 90.3(2) . 2_575
N2 Ru2 Ru1 89.2(2) . 2_575
N2 Ru2 Ru1 88.6(2) 2_575 2_575
N5 Ru2 Ru1 90.3(2) 2_575 .
N5 Ru2 Ru1 91.9(2) . .
N2 Ru2 Ru1 88.6(2) . .
N2 Ru2 Ru1 89.2(2) 2_575 .
Ru1 Ru2 Ru1 176.9(3) 2_575 .
N5 Ru2 Co1 87.4(3) 2_575 2_575
N5 Ru2 Co1 86.3(3) . 2_575
N2 Ru2 Co1 93.8(3) . 2_575
N2 Ru2 Co1 92.7(3) 2_575 2_575
N5 Ru2 Co1 86.3(3) 2_575 .
N5 Ru2 Co1 87.4(3) . .
N2 Ru2 Co1 92.7(3) . .
N2 Ru2 Co1 93.8(3) 2_575 .
Co1 Ru2 Co1 170.9(5) 2_575 .
C5 N1 C1 118.9(5) . .
C5 N1 Ru1 120.1(4) . .
C1 N1 Ru1 120.9(4) . .
C5 N1 Co1 124.0(4) . .
C1 N1 Co1 116.6(4) . .
C6 N2 C5 124.0(5) . .
C6 N2 Ru2 118.3(4) . .
C5 N2 Ru2 117.6(4) . .
C10 N3 C6 117.9(5) . .
C10 N3 Ru1 120.2(4) . 2_575
C6 N3 Ru1 121.5(4) . 2_575
C10 N3 Co1 119.8(4) . 2_575
C6 N3 Co1 122.1(4) . 2_575
C11 N4 C15 118.0(5) . .
C11 N4 Co1 117.8(4) . .
C15 N4 Co1 124.1(4) . .
C11 N4 Ru1 121.1(4) . .
C15 N4 Ru1 120.9(4) . .
C16 N5 C15 122.8(5) . .
C16 N5 Ru2 119.0(4) . .
C15 N5 Ru2 118.2(4) . .
C20 N6 C16 118.7(4) . .
C20 N6 Co1 120.9(5) . 2_575
C16 N6 Co1 120.4(5) . 2_575
C20 N6 Ru1 120.4(4) . 2_575
C16 N6 Ru1 120.6(4) . 2_575
N1 C1 C2 122.9(5) . .
C1 C2 C3 118.4(5) . .
C4 C3 C2 119.8(5) . .
C3 C4 C5 119.9(5) . .
N1 C5 N2 115.5(5) . .
N1 C5 C4 120.0(5) . .
N2 C5 C4 124.3(5) . .
N2 C6 N3 115.2(5) . .
N2 C6 C7 124.2(5) . .
N3 C6 C7 120.4(5) . .
C8 C7 C6 120.0(5) . .
C7 C8 C9 119.3(6) . .
C10 C9 C8 119.4(6) . .
N3 C10 C9 123.0(5) . .
N4 C11 C12 124.1(5) . .
C11 C12 C13 117.9(5) . .
C14 C13 C12 119.8(5) . .
C13 C14 C15 119.5(5) . .
N4 C15 N5 114.6(5) . .
N4 C15 C14 120.6(5) . .
N5 C15 C14 124.6(5) . .
N6 C16 N5 115.7(5) . .
N6 C16 C17 119.9(5) . .
N5 C16 C17 124.0(5) . .
C18 C17 C16 119.9(5) . .
C17 C18 C19 119.8(5) . .
C20 C19 C18 118.1(5) . .
N6 C20 C19 123.6(5) . .
Cl2 C21 Cl3 110.0(10) . .

loop_
_geom_bond_atom_site_label_1
_geom_bond_atom_site_label_2
_geom_bond_distance
_geom_bond_site_symmetry_2
Ru1 N3 2.055(7) 2_575
Ru1 N1 2.078(7) .
Ru1 N6 2.136(7) 2_575
Ru1 N4 2.205(7) .
Ru1 Ru2 2.324(6) .
Ru1 Cl1 2.497(6) .
Co1 N4 1.975(11) .
Co1 N6 2.060(10) 2_575
Co1 N1 2.171(10) .
Co1 N3 2.298(11) 2_575
Co1 Ru2 2.396(10) .
Co1 Cl1 2.433(10) .
Ru2 N5 2.038(5) 2_575
Ru2 N5 2.038(5) .
Ru2 N2 2.041(5) .
Ru2 N2 2.041(5) 2_575
Ru2 Ru1 2.324(6) 2_575
Ru2 Co1 2.396(10) 2_575
N1 C5 1.362(7) .
N1 C1 1.363(6) .
N2 C6 1.367(8) .
N2 C5 1.378(7) .
N3 C10 1.360(6) .
N3 C6 1.368(6) .
N3 Ru1 2.055(7) 2_575
N3 Co1 2.298(11) 2_575
N4 C11 1.343(6) .
N4 C15 1.367(6) .
N5 C16 1.376(7) .
N5 C15 1.380(7) .
N6 C20 1.351(6) .
N6 C16 1.354(6) .
N6 Co1 2.060(10) 2_575
N6 Ru1 2.136(7) 2_575
C1 C2 1.373(8) .
C2 C3 1.386(9) .
C3 C4 1.379(7) .
C4 C5 1.404(7) .
C6 C7 1.414(8) .
C7 C8 1.366(8) .
C8 C9 1.381(8) .
C9 C10 1.370(8) .
C11 C12 1.370(8) .
C12 C13 1.395(8) .
C13 C14 1.364(8) .
C14 C15 1.411(7) .
C16 C17 1.415(7) .
C17 C18 1.367(7) .
C18 C19 1.383(7) .
C19 C20 1.371(7) .
C21 Cl2 1.756(13) .
C21 Cl3 1.768(12) .
